data_7025834
loop_
_publ_author_name
'Zheng, Yan-Zhen'
'Breeze, Barbara A.'
'Timco, Grigore A.'
'Tuna, Floriana'
'Winpenny, Richard E. P.'

_publ_section_title
;
 Phosphonates as ligands in Co-Cr heterometallic clusters.
;
_journal_issue 27
_journal_name_full 'Dalton transactions (Cambridge, England : 2003)'
_journal_page_first 6175
_journal_page_last 6177
_journal_paper_doi 10.1039/c0dt00017e
_journal_volume 39
_journal_year 2010
_chemical_formula_sum 'C56 H102 Co4 Cr2 O24'
_chemical_formula_weight 1499.10
_chemical_name_systematic
;
?
;
_space_group_IT_number 14
_symmetry_cell_setting monoclinic
_symmetry_space_group_name_Hall '-P 2ybc'
_symmetry_space_group_name_H-M 'P 1 21/c 1'
_atom_sites_solution_hydrogens geom
_atom_sites_solution_primary direct
_atom_sites_solution_secondary difmap
_audit_creation_method SHELXL-97
_cell_angle_alpha 90.00
_cell_angle_beta 94.360(10)
_cell_angle_gamma 90.00
_cell_formula_units_Z 4
_cell_length_a 23.599(5)
_cell_length_b 16.080(4)
_cell_length_c 18.887(4)
_cell_measurement_reflns_used 4348
_cell_measurement_temperature 100(2)
_cell_measurement_theta_max 23.27
_cell_measurement_theta_min 2.15
_cell_volume 7146(3)
_computing_cell_refinement 'Bruker SMART'
_computing_data_collection 'Bruker SMART'
_computing_data_reduction 'Bruker SAINT'
_computing_molecular_graphics 'Bruker SHELXTL'
_computing_publication_material 'Bruker SHELXTL'
_computing_structure_refinement 'SHELXL-97 (Sheldrick, 1997)'
_computing_structure_solution 'SHELXS-97 (Sheldrick, 1990)'
_diffrn_ambient_temperature 100(2)
_diffrn_measured_fraction_theta_full 0.983
_diffrn_measured_fraction_theta_max 0.983
_diffrn_measurement_device_type 'CCD area detector'
_diffrn_measurement_method 'phi and omega scans'
_diffrn_radiation_monochromator graphite
_diffrn_radiation_source 'fine-focus sealed tube'
_diffrn_radiation_type MoK\a
_diffrn_radiation_wavelength 0.71073
_diffrn_reflns_av_R_equivalents 0.0630
_diffrn_reflns_av_sigmaI/netI 0.0849
_diffrn_reflns_limit_h_max 29
_diffrn_reflns_limit_h_min -30
_diffrn_reflns_limit_k_max 20
_diffrn_reflns_limit_k_min -15
_diffrn_reflns_limit_l_max 23
_diffrn_reflns_limit_l_min -22
_diffrn_reflns_number 41853
_diffrn_reflns_theta_full 27.06
_diffrn_reflns_theta_max 27.06
_diffrn_reflns_theta_min 1.53
_exptl_absorpt_coefficient_mu 1.270
_exptl_absorpt_correction_T_max 0.8625
_exptl_absorpt_correction_T_min 0.6649
_exptl_absorpt_correction_type multi-scan
_exptl_absorpt_process_details SADABS
_exptl_crystal_colour blue
_exptl_crystal_density_diffrn 1.393
_exptl_crystal_density_method 'not measured'
_exptl_crystal_description block
_exptl_crystal_F_000 3144
_exptl_crystal_size_max 0.35
_exptl_crystal_size_mid 0.27
_exptl_crystal_size_min 0.12
_refine_diff_density_max 0.913
_refine_diff_density_min -0.748
_refine_diff_density_rms 0.115
_refine_ls_extinction_method none
_refine_ls_goodness_of_fit_ref 1.052
_refine_ls_hydrogen_treatment mixed
_refine_ls_matrix_type full
_refine_ls_number_parameters 964
_refine_ls_number_reflns 15455
_refine_ls_number_restraints 535
_refine_ls_restrained_S_all 1.041
_refine_ls_R_factor_all 0.1025
_refine_ls_R_factor_gt 0.0625
_refine_ls_shift/su_max 0.001
_refine_ls_shift/su_mean 0.000
_refine_ls_structure_factor_coef Fsqd
_refine_ls_weighting_details 'calc w=1/[\s^2^(Fo^2^)+(0.0404P)^2^+27.4146P] where P=(Fo^2^+2Fc^2^)/3'
_refine_ls_weighting_scheme calc
_refine_ls_wR_factor_gt 0.1358
_refine_ls_wR_factor_ref 0.1509
_reflns_number_gt 10381
_reflns_number_total 15455
_reflns_threshold_expression >2sigma(I)
_cod_data_source_file c0dt00017e.txt
_cod_data_source_block com
_cod_depositor_comments
;
The following automatic conversions were performed:

'_symmetry_cell_setting' value 'Monoclinic' changed to 'monoclinic'
according to /home/saulius/struct/CIF-dictionaries/cif_core.dic
dictionary named 'cif_core.dic' version 2.4.2 from 2011-04-26.

Automatic conversion script
Id: cif_fix_values 1891 2012-01-12 08:04:46Z andrius 
;
_cod_original_sg_symbol_H-M P2(1)/c
_cod_database_code 7025834

loop_
_symmetry_equiv_pos_as_xyz
'x, y, z'
'-x, y+1/2, -z+1/2'
'-x, -y, -z'
'x, -y-1/2, z-1/2'

loop_
_atom_site_label
_atom_site_type_symbol
_atom_site_fract_x
_atom_site_fract_y
_atom_site_fract_z
_atom_site_U_iso_or_equiv
_atom_site_adp_type
_atom_site_occupancy
_atom_site_symmetry_multiplicity
_atom_site_calc_flag
_atom_site_refinement_flags
_atom_site_disorder_assembly
_atom_site_disorder_group
Co1 Co 0.27373(3) 0.14741(5) 0.34327(4) 0.01446(19) Uani 0.937(2) 1 d P A 1
Co2 Co 0.33414(4) 0.11986(4) 0.19525(4) 0.0141(2) Uani 0.937(2) 1 d P A 1
Co3 Co 0.20605(4) -0.11090(5) 0.14692(4) 0.0156(2) Uani 0.937(2) 1 d P A 1
Co4 Co 0.18903(5) -0.13688(5) 0.31514(4) 0.01574(19) Uani 0.937(2) 1 d P A 1
Co1' Co 0.2898(5) 0.1136(9) 0.3553(6) 0.013(3) Uiso 0.063(2) 1 d P A 2
Co2' Co 0.3070(6) 0.1353(7) 0.1844(5) 0.009(3) Uiso 0.063(2) 1 d P A 2
Co3' Co 0.2267(6) -0.1427(9) 0.1569(6) 0.019(3) Uiso 0.063(2) 1 d P A 2
Co4' Co 0.1649(6) -0.1222(7) 0.3052(6) 0.009(3) Uiso 0.063(2) 1 d P A 2
Cr1 Cr 0.30100(3) -0.04140(4) 0.27550(4) 0.01232(16) Uani 1 1 d . . .
Cr2 Cr 0.19904(3) 0.05045(4) 0.22913(4) 0.01206(16) Uani 1 1 d . . .
O1 O 0.27760(13) 0.07390(18) 0.26128(15) 0.0138(6) Uani 1 1 d . A .
O2 O 0.22260(13) -0.06476(18) 0.24220(15) 0.0135(6) Uani 1 1 d . A .
O3 O 0.33734(15) 0.2284(2) 0.35062(17) 0.0230(8) Uani 1 1 d . . .
O4 O 0.33449(15) 0.2410(2) 0.23209(18) 0.0250(8) Uani 1 1 d . . .
O5 O 0.28832(14) 0.0738(2) 0.42753(17) 0.0223(8) Uani 1 1 d . . .
O6 O 0.27710(13) -0.05120(19) 0.37468(16) 0.0170(7) Uani 1 1 d . A .
O7 O 0.21705(14) 0.2344(2) 0.31085(17) 0.0209(7) Uani 1 1 d . . .
O8 O 0.17925(14) 0.16972(19) 0.21215(16) 0.0180(7) Uani 1 1 d . A .
O9 O 0.40484(15) 0.0971(2) 0.26051(18) 0.0241(8) Uani 1 1 d . . .
O10 O 0.37844(13) -0.0149(2) 0.32059(17) 0.0186(7) Uani 1 1 d . A .
O11 O 0.28034(14) 0.1342(2) 0.10715(17) 0.0230(8) Uani 1 1 d . . .
O12 O 0.21292(13) 0.0418(2) 0.12684(16) 0.0173(7) Uani 1 1 d . A .
O13 O 0.33102(13) -0.0326(2) 0.17858(16) 0.0204(7) Uani 1 1 d . A .
O14 O 0.28015(14) -0.1159(2) 0.10287(17) 0.0238(8) Uani 1 1 d . . .
O15 O 0.32509(14) -0.15992(19) 0.27665(17) 0.0193(7) Uani 1 1 d . A .
O16 O 0.24999(14) -0.2253(2) 0.31626(18) 0.0248(8) Uani 1 1 d . . .
O17 O 0.11808(13) 0.01974(19) 0.20127(17) 0.0182(7) Uani 1 1 d . A .
O18 O 0.12464(14) -0.0807(2) 0.12011(17) 0.0214(7) Uani 1 1 d . . .
O19 O 0.17712(14) 0.0669(2) 0.32822(17) 0.0186(7) Uani 1 1 d . A .
O21 O 0.18683(16) -0.2313(2) 0.15454(19) 0.0269(8) Uani 1 1 d . . .
O20 O 0.13742(15) -0.0528(2) 0.35886(18) 0.0259(8) Uani 1 1 d . . .
O22 O 0.13565(15) -0.2089(2) 0.24764(18) 0.0254(8) Uani 1 1 d . . .
O23 O 0.39972(15) 0.1507(2) 0.12373(18) 0.0253(8) Uani 1 1 d . . .
O24 O 0.16284(16) -0.2162(2) 0.39874(19) 0.0285(8) Uani 1 1 d . . .
C1 C 0.3494(2) 0.2644(3) 0.2945(3) 0.0199(10) Uani 1 1 d U A .
C2 C 0.3856(2) 0.3443(3) 0.3013(3) 0.0263(11) Uani 1 1 d U . .
C3 C 0.3944(3) 0.3745(4) 0.3767(4) 0.055(2) Uani 1 1 d U A .
H31 H 0.4204(16) 0.426(2) 0.3795(5) 0.06(2) Uiso 1 1 d R . .
H32 H 0.4126(16) 0.3278(17) 0.4076(11) 0.032(16) Uiso 1 1 d R . .
H33 H 0.3558(13) 0.390(2) 0.3944(10) 0.07(2) Uiso 1 1 d R . .
C4 C 0.4432(2) 0.3242(4) 0.2719(3) 0.0383(14) Uani 1 1 d U A .
H41 H 0.4690(10) 0.3793(17) 0.2733(18) 0.032(15) Uiso 1 1 d R . .
H42 H 0.4374(3) 0.302(2) 0.2186(17) 0.046(18) Uiso 1 1 d R . .
H43 H 0.4639(9) 0.277(2) 0.3049(15) 0.07(2) Uiso 1 1 d R . .
C5 C 0.3571(3) 0.4124(4) 0.2530(4) 0.0493(18) Uani 1 1 d U A .
H51 H 0.3191(16) 0.4297(19) 0.2734(14) 0.06(2) Uiso 1 1 d R . .
H52 H 0.3488(16) 0.3895(11) 0.2020(18) 0.09(3) Uiso 1 1 d R . .
H53 H 0.3837(12) 0.464(2) 0.2518(18) 0.06(2) Uiso 1 1 d R . .
C6 C 0.2855(2) -0.0052(3) 0.4291(3) 0.0202(10) Uani 1 1 d U A .
C7 C 0.2964(2) -0.0497(3) 0.5012(3) 0.0228(10) Uani 1 1 d U . .
C8 C 0.2558(3) -0.1244(4) 0.5042(3) 0.0333(13) Uani 1 1 d U A .
H81 H 0.2651(10) -0.1540(16) 0.5488(16) 0.015(12) Uiso 1 1 d R . .
H82 H 0.2601(11) -0.1623(17) 0.4644(16) 0.11(3) Uiso 1 1 d R . .
H83 H 0.2165(13) -0.1043(7) 0.5026(18) 0.044(18) Uiso 1 1 d R . .
C9 C 0.2907(3) 0.0085(4) 0.5624(3) 0.0354(14) Uani 1 1 d U A .
H91 H 0.2519(14) 0.030(2) 0.5604(13) 0.029(15) Uiso 1 1 d R . .
H92 H 0.3170(15) 0.055(2) 0.5589(12) 0.09(3) Uiso 1 1 d R . .
H93 H 0.2992(17) -0.0205(12) 0.6069(16) 0.09(3) Uiso 1 1 d R . .
C10 C 0.3578(2) -0.0839(4) 0.5019(3) 0.0371(14) Uani 1 1 d U A .
H101 H 0.3842(8) -0.0364(14) 0.4983(17) 0.037(17) Uiso 1 1 d R . .
H102 H 0.3613(4) -0.1222(18) 0.4617(15) 0.011(12) Uiso 1 1 d R . .
H103 H 0.3673(6) -0.1140(19) 0.5468(15) 0.049(19) Uiso 1 1 d R . .
C11 C 0.1874(2) 0.2340(3) 0.2520(3) 0.0200(10) Uani 1 1 d U A .
C12 C 0.1609(2) 0.3149(3) 0.2229(3) 0.0216(10) Uani 1 1 d U . .
C13 C 0.1000(2) 0.2985(3) 0.1912(3) 0.0310(13) Uani 1 1 d U A .
H131 H 0.0781(7) 0.2817(18) 0.2264(10) 0.024(15) Uiso 1 1 d R . .
H132 H 0.1001(3) 0.2578(17) 0.1576(14) 0.021(14) Uiso 1 1 d R . .
H133 H 0.0853(6) 0.3464(14) 0.1712(14) 0.009(12) Uiso 1 1 d R . .
C14 C 0.1980(3) 0.3468(3) 0.1654(3) 0.0310(13) Uani 1 1 d U A .
H141 H 0.1826(10) 0.395(2) 0.1460(15) 0.043(18) Uiso 1 1 d R . .
H142 H 0.1991(13) 0.3070(16) 0.1310(15) 0.046(19) Uiso 1 1 d R . .
H143 H 0.2341(13) 0.357(2) 0.1846(8) 0.05(2) Uiso 1 1 d R . .
C15 C 0.1612(2) 0.3795(3) 0.2833(3) 0.0283(12) Uani 1 1 d U A .
H151 H 0.1378(13) 0.3567(11) 0.3227(13) 0.030(15) Uiso 1 1 d R . .
H152 H 0.1432(13) 0.4341(17) 0.2638(7) 0.033(15) Uiso 1 1 d R . .
H153 H 0.2022(11) 0.3908(15) 0.3035(13) 0.025(14) Uiso 1 1 d R . .
C16 C 0.4139(2) 0.0414(3) 0.3069(3) 0.0207(10) Uani 1 1 d U A .
C17 C 0.4701(2) 0.0433(3) 0.3522(2) 0.0191(10) Uani 1 1 d U . .
C18 C 0.4870(2) -0.0435(3) 0.3802(3) 0.0261(11) Uani 1 1 d U A .
H181 H 0.4903(13) -0.0803(12) 0.3425(11) 0.032(16) Uiso 1 1 d R . .
H182 H 0.4589(10) -0.0625(10) 0.4083(16) 0.019(13) Uiso 1 1 d R . .
H183 H 0.5218(12) -0.0404(5) 0.4073(16) 0.037(16) Uiso 1 1 d R . .
C19 C 0.5172(2) 0.0774(4) 0.3075(3) 0.0333(13) Uani 1 1 d U A .
H191 H 0.5555(11) 0.0782(19) 0.3380(10) 0.052(19) Uiso 1 1 d R . .
H192 H 0.5069(8) 0.1374(18) 0.2910(15) 0.034(16) Uiso 1 1 d R . .
H193 H 0.5207(10) 0.0396(16) 0.2639(15) 0.024(14) Uiso 1 1 d R . .
C20 C 0.4628(3) 0.1028(4) 0.4143(3) 0.0321(13) Uani 1 1 d U A .
H201 H 0.4960(11) 0.1071(17) 0.4433(14) 0.021(14) Uiso 1 1 d R . .
H202 H 0.4341(14) 0.0826(14) 0.4401(14) 0.037(17) Uiso 1 1 d R . .
H203 H 0.4528(15) 0.1547(18) 0.3964(6) 0.08(3) Uiso 1 1 d R . .
C21 C 0.2360(2) 0.0938(3) 0.0874(2) 0.0186(10) Uani 1 1 d U A .
C22 C 0.2074(2) 0.1083(3) 0.0130(2) 0.0227(10) Uani 1 1 d U . .
C23 C 0.2422(3) 0.1689(4) -0.0289(3) 0.0384(15) Uani 1 1 d U A .
H231 H 0.2218(10) 0.1787(18) -0.0785(17) 0.035(16) Uiso 1 1 d R . .
H232 H 0.2823(14) 0.1448(13) -0.0342(16) 0.035(16) Uiso 1 1 d R . .
H233 H 0.2457(13) 0.2249(19) -0.0018(13) 0.09(3) Uiso 1 1 d R . .
C24 C 0.1479(2) 0.1440(4) 0.0220(3) 0.0376(14) Uani 1 1 d U A .
H241 H 0.1521(3) 0.195(2) 0.051(2) 0.11(3) Uiso 1 1 d R . .
H242 H 0.1251(10) 0.1033(18) 0.046(2) 0.07(2) Uiso 1 1 d R . .
H243 H 0.1289(10) 0.158(3) -0.0242(17) 0.040(17) Uiso 1 1 d R . .
C25 C 0.2006(3) 0.0246(4) -0.0248(3) 0.0416(16) Uani 1 1 d U A .
H251 H 0.1817(18) 0.0317(7) -0.0631(19) 0.08(3) Uiso 1 1 d R . .
H252 H 0.1837(18) -0.0086(16) 0.0000(15) 0.05(2) Uiso 1 1 d R . .
H253 H 0.2323(13) 0.0054(15) -0.032(2) 0.06(3) Uiso 1 1 d R . .
C26 C 0.3252(2) -0.0793(3) 0.1238(3) 0.0213(10) Uani 1 1 d U A .
C27 C 0.3783(2) -0.0895(3) 0.0806(3) 0.0248(11) Uani 1 1 d U . .
C28 C 0.3785(3) -0.1783(4) 0.0513(3) 0.0365(14) Uani 1 1 d U A .
H281 H 0.4115(14) -0.1854(8) 0.0185(19) 0.037(16) Uiso 1 1 d R . .
H282 H 0.3399(13) -0.1891(9) 0.0225(19) 0.06(2) Uiso 1 1 d R . .
H283 H 0.3836(16) -0.2207(14) 0.0928(13) 0.06(2) Uiso 1 1 d R . .
C29 C 0.4322(2) -0.0712(4) 0.1264(3) 0.0397(15) Uani 1 1 d U A .
H291 H 0.4352(8) -0.1129(18) 0.1676(16) 0.021(13) Uiso 1 1 d R . .
H292 H 0.4319(7) -0.0115(19) 0.1461(16) 0.06(2) Uiso 1 1 d R . .
H293 H 0.4664(11) -0.078(2) 0.0965(10) 0.06(2) Uiso 1 1 d R . .
C30 C 0.3708(3) -0.0279(3) 0.0184(3) 0.0330(13) Uani 1 1 d U A .
H301 H 0.3692(16) 0.0325(19) 0.0386(7) 0.08(2) Uiso 1 1 d R . .
H302 H 0.3338(14) -0.0398(15) -0.0139(15) 0.047(18) Uiso 1 1 d R . .
H303 H 0.4061(13) -0.0335(17) -0.0113(15) 0.042(17) Uiso 1 1 d R . .
C31 C 0.2997(2) -0.2237(3) 0.2973(3) 0.0214(10) Uani 1 1 d U A .
C32 C 0.3334(2) -0.3064(3) 0.2963(3) 0.0217(10) Uani 1 1 d U . .
C33 C 0.3321(3) -0.3343(4) 0.2197(3) 0.0332(13) Uani 1 1 d U A .
H331 H 0.3459(12) -0.3914(17) 0.2175(3) 0.002(10) Uiso 1 1 d R . .
H332 H 0.3567(12) -0.2977(15) 0.1947(8) 0.029(15) Uiso 1 1 d R . .
H333 H 0.2935(11) -0.3313(18) 0.1974(8) 0.047(19) Uiso 1 1 d R . .
C34 C 0.3044(3) -0.3710(3) 0.3408(3) 0.0338(13) Uani 1 1 d U A .
H341 H 0.3304(11) -0.4240(19) 0.3464(17) 0.050(19) Uiso 1 1 d R . .
H342 H 0.2654(14) -0.3871(18) 0.3142(13) 0.06(2) Uiso 1 1 d R . .
H343 H 0.2975(14) -0.3474(11) 0.3909(17) 0.045(18) Uiso 1 1 d R . .
C35 C 0.3945(2) -0.2918(4) 0.3271(3) 0.0364(14) Uani 1 1 d U A .
H351 H 0.3942(2) -0.273(2) 0.3745(16) 0.06(2) Uiso 1 1 d R . .
H352 H 0.4123(7) -0.2514(19) 0.2999(13) 0.026(15) Uiso 1 1 d R . .
H353 H 0.4148(8) -0.3427(16) 0.3261(16) 0.025(14) Uiso 1 1 d R . .
C36 C 0.0967(2) -0.0304(3) 0.1563(3) 0.0208(10) Uani 1 1 d U A .
C37 C 0.0314(2) -0.0324(3) 0.1459(3) 0.0224(10) Uani 1 1 d U . .
C38 C 0.0100(2) 0.0571(3) 0.1351(3) 0.0270(12) Uani 1 1 d U A .
H381 H 0.0241(11) 0.0801(10) 0.0940(15) 0.028(15) Uiso 1 1 d R . .
H382 H 0.0225(12) 0.0897(11) 0.1748(14) 0.021(14) Uiso 1 1 d R . .
H383 H -0.0301(12) 0.0567(4) 0.1301(16) 0.038(17) Uiso 1 1 d R . .
C39 C 0.0100(3) -0.0682(4) 0.2140(3) 0.0388(14) Uani 1 1 d U A .
H391 H 0.0218(12) -0.0317(15) 0.2542(12) 0.031(16) Uiso 1 1 d R . .
H392 H 0.0261(12) -0.1242(18) 0.2225(10) 0.049(19) Uiso 1 1 d R . .
H393 H -0.0318(12) -0.0718(19) 0.2089(7) 0.021(13) Uiso 1 1 d R . .
C40 C 0.0116(3) -0.0860(4) 0.0824(3) 0.0389(15) Uani 1 1 d U A .
H401 H -0.0288(13) -0.0830(19) 0.0754(13) 0.07(2) Uiso 1 1 d R . .
H402 H 0.0228(14) -0.1424(19) 0.0911(9) 0.041(18) Uiso 1 1 d R . .
H403 H 0.0280(14) -0.0663(16) 0.0411(14) 0.036(17) Uiso 1 1 d R . .
C41 C 0.1428(2) 0.0245(3) 0.3626(3) 0.0213(10) Uani 1 1 d U A .
C42 C 0.1071(2) 0.0747(3) 0.4132(3) 0.0243(11) Uani 1 1 d DU . .
C43A C 0.0849(3) 0.1532(4) 0.3749(4) 0.044(2) Uani 0.873(8) 1 d PDU A 1
H431 H 0.0664(19) 0.1400(7) 0.326(2) 0.065 Uiso 0.873(8) 1 d PR A 1
H432 H 0.1185(14) 0.191(2) 0.370(2) 0.065 Uiso 0.873(8) 1 d PR A 1
H433 H 0.0563(19) 0.182(2) 0.4040(17) 0.065 Uiso 0.873(8) 1 d PR A 1
C44A C 0.1445(3) 0.0962(5) 0.4789(4) 0.051(2) Uani 0.873(8) 1 d PDU A 1
H441 H 0.1232(13) 0.135(3) 0.5091(19) 0.076 Uiso 0.873(8) 1 d PR A 1
H442 H 0.1806(18) 0.124(3) 0.4658(6) 0.076 Uiso 0.873(8) 1 d PR A 1
H443 H 0.1542(19) 0.044(2) 0.5063(19) 0.076 Uiso 0.873(8) 1 d PR A 1
C45A C 0.0559(3) 0.0224(4) 0.4331(4) 0.0364(17) Uani 0.873(8) 1 d PDU A 1
H451 H 0.0688(6) -0.026(2) 0.459(2) 0.055 Uiso 0.873(8) 1 d PR A 1
H452 H 0.0348(14) 0.005(2) 0.3907(17) 0.055 Uiso 0.873(8) 1 d PR A 1
H453 H 0.0323(14) 0.0550(16) 0.461(2) 0.055 Uiso 0.873(8) 1 d PR A 1
C43B C 0.0939(17) 0.017(2) 0.4732(16) 0.040(7) Uiso 0.127(8) 1 d PDU A 2
H43A H 0.0712 0.0462 0.5066 0.060 Uiso 0.127(8) 1 calc PR A 2
H43B H 0.1294 -0.0027 0.4981 0.060 Uiso 0.127(8) 1 calc PR A 2
H43C H 0.0723 -0.0314 0.4537 0.060 Uiso 0.127(8) 1 calc PR A 2
C45B C 0.1432(16) 0.1471(19) 0.442(2) 0.042(7) Uiso 0.127(8) 1 d PDU A 2
H45A H 0.1215 0.1800 0.4745 0.062 Uiso 0.127(8) 1 calc PR A 2
H45B H 0.1535 0.1822 0.4027 0.062 Uiso 0.127(8) 1 calc PR A 2
H45C H 0.1778 0.1258 0.4679 0.062 Uiso 0.127(8) 1 calc PR A 2
C44B C 0.0555(12) 0.101(3) 0.369(2) 0.046(7) Uiso 0.127(8) 1 d PDU A 2
H44A H 0.0306 0.1331 0.3978 0.070 Uiso 0.127(8) 1 calc PR A 2
H44B H 0.0352 0.0519 0.3496 0.070 Uiso 0.127(8) 1 calc PR A 2
H44C H 0.0667 0.1358 0.3294 0.070 Uiso 0.127(8) 1 calc PR A 2
C46 C 0.1507(2) -0.2533(3) 0.1966(3) 0.0221(10) Uani 1 1 d U A .
C47A C 0.1216(3) -0.3373(5) 0.1779(4) 0.0247(16) Uani 0.701(7) 1 d PDU A 1
C48A C 0.0929(4) -0.3349(5) 0.1016(4) 0.040(2) Uani 0.701(7) 1 d PDU A 1
H481 H 0.1216 -0.3219 0.0687 0.060 Uiso 0.701(7) 1 d PR A 1
H482 H 0.0636 -0.2917 0.0986 0.060 Uiso 0.701(7) 1 d PR A 1
H483 H 0.0756 -0.3889 0.0894 0.060 Uiso 0.701(7) 1 d PR A 1
C49A C 0.1675(3) -0.4046(5) 0.1795(5) 0.038(2) Uani 0.701(7) 1 d PDU A 1
H491 H 0.1954 -0.3907 0.1458 0.057 Uiso 0.701(7) 1 d PR A 1
H492 H 0.1499 -0.4583 0.1668 0.057 Uiso 0.701(7) 1 d PR A 1
H493 H 0.1865 -0.4080 0.2272 0.057 Uiso 0.701(7) 1 d PR A 1
C50A C 0.0778(4) -0.3561(6) 0.2304(4) 0.047(2) Uani 0.701(7) 1 d PDU A 1
H501 H 0.0963 -0.3583 0.2784 0.070 Uiso 0.701(7) 1 d PR A 1
H502 H 0.0603 -0.4100 0.2185 0.070 Uiso 0.701(7) 1 d PR A 1
H503 H 0.0486 -0.3128 0.2279 0.070 Uiso 0.701(7) 1 d PR A 1
C47B C 0.1197(8) -0.3378(15) 0.1962(8) 0.026(3) Uiso 0.299(7) 1 d PDU A 2
C48B C 0.1255(8) -0.3813(12) 0.2684(8) 0.038(5) Uiso 0.299(7) 1 d PDU A 2
H484 H 0.1649 -0.3920 0.2860 0.057 Uiso 0.299(7) 1 d PR A 2
H485 H 0.1047 -0.4341 0.2645 0.057 Uiso 0.299(7) 1 d PR A 2
H486 H 0.1076 -0.3445 0.3014 0.057 Uiso 0.299(7) 1 d PR A 2
C49B C 0.0572(7) -0.3220(14) 0.1744(10) 0.050(4) Uiso 0.299(7) 1 d PDU A 2
H494 H 0.0399 -0.2855 0.2081 0.074 Uiso 0.299(7) 1 d PR A 2
H495 H 0.0371 -0.3753 0.1717 0.074 Uiso 0.299(7) 1 d PR A 2
H496 H 0.0546 -0.2957 0.1277 0.074 Uiso 0.299(7) 1 d PR A 2
C50B C 0.1462(8) -0.3907(13) 0.1405(9) 0.039(4) Uiso 0.299(7) 1 d PDU A 2
H504 H 0.1860 -0.4009 0.1567 0.058 Uiso 0.299(7) 1 d PR A 2
H505 H 0.1443 -0.3625 0.0946 0.058 Uiso 0.299(7) 1 d PR A 2
H506 H 0.1260 -0.4439 0.1357 0.058 Uiso 0.299(7) 1 d PR A 2
C51 C 0.4122(2) 0.2097(3) 0.0865(3) 0.0278(12) Uani 1 1 d U A .
C52 C 0.3721(2) 0.2776(4) 0.0661(3) 0.0317(13) Uani 1 1 d U . .
H521 H 0.3614(13) 0.2761(15) 0.0154(17) 0.051(19) Uiso 1 1 d R A .
H522 H 0.3910(8) 0.3300(18) 0.0782(19) 0.05(2) Uiso 1 1 d R . .
H523 H 0.3381(13) 0.2727(14) 0.0918(17) 0.06(2) Uiso 1 1 d R . .
C53 C 0.4696(2) 0.2114(4) 0.0581(3) 0.0405(15) Uani 1 1 d U . .
H531 H 0.4874(12) 0.154(2) 0.062(3) 0.097(17) Uiso 1 1 d R A .
H532 H 0.4945(12) 0.253(3) 0.086(2) 0.097(17) Uiso 1 1 d R . .
H533 H 0.4657(4) 0.229(3) 0.007(2) 0.097(17) Uiso 1 1 d R . .
C54 C 0.1195(2) -0.2465(4) 0.4189(3) 0.0313(13) Uani 1 1 d U A .
C55 C 0.0618(2) -0.2180(4) 0.3931(3) 0.0370(14) Uani 1 1 d U . .
H551 H 0.0419(9) -0.200(2) 0.4331(14) 0.024(14) Uiso 1 1 d R A .
H552 H 0.0416(9) -0.2636(17) 0.369(2) 0.11(3) Uiso 1 1 d R . .
H553 H 0.0640(3) -0.172(2) 0.361(2) 0.06(2) Uiso 1 1 d R . .
C56 C 0.1248(3) -0.3182(4) 0.4695(4) 0.057(2) Uani 1 1 d U . .
H561 H 0.109(2) -0.370(2) 0.4464(13) 0.095(17) Uiso 1 1 d R A .
H562 H 0.104(2) -0.3051(15) 0.512(2) 0.095(17) Uiso 1 1 d R . .
H563 H 0.1664(17) -0.327(2) 0.484(2) 0.095(17) Uiso 1 1 d R . .

loop_
_atom_site_aniso_label
_atom_site_aniso_U_11
_atom_site_aniso_U_22
_atom_site_aniso_U_33
_atom_site_aniso_U_23
_atom_site_aniso_U_13
_atom_site_aniso_U_12
Co1 0.0208(4) 0.0099(4) 0.0124(3) 0.0002(3) -0.0006(3) -0.0004(3)
Co2 0.0162(5) 0.0119(3) 0.0139(4) 0.0013(3) 0.0002(3) -0.0025(3)
Co3 0.0182(4) 0.0119(4) 0.0164(4) -0.0034(3) 0.0007(3) -0.0007(3)
Co4 0.0187(5) 0.0099(4) 0.0189(4) 0.0026(3) 0.0036(3) -0.0003(3)
Cr1 0.0144(4) 0.0096(4) 0.0128(4) 0.0011(3) 0.0006(3) -0.0002(3)
Cr2 0.0150(4) 0.0088(3) 0.0123(3) 0.0007(3) 0.0000(3) -0.0009(3)
O1 0.0182(16) 0.0100(15) 0.0134(16) 0.0013(12) 0.0014(12) -0.0005(13)
O2 0.0187(16) 0.0103(15) 0.0117(15) 0.0009(12) 0.0026(12) 0.0002(13)
O3 0.032(2) 0.0171(18) 0.0201(18) -0.0012(14) 0.0003(15) -0.0064(15)
O4 0.033(2) 0.0194(18) 0.0227(19) -0.0026(15) 0.0033(15) -0.0033(16)
O5 0.0262(19) 0.0181(18) 0.0220(18) -0.0011(14) -0.0017(15) -0.0005(15)
O6 0.0238(18) 0.0139(16) 0.0130(16) 0.0011(13) -0.0006(13) 0.0030(14)
O7 0.0256(19) 0.0158(17) 0.0209(18) -0.0010(14) 0.0001(14) -0.0002(14)
O8 0.0265(19) 0.0094(16) 0.0177(17) -0.0018(13) -0.0018(14) 0.0043(14)
O9 0.0276(19) 0.0198(18) 0.0246(19) 0.0050(15) 0.0016(15) -0.0022(15)
O10 0.0161(17) 0.0135(17) 0.0259(18) 0.0018(14) -0.0005(14) -0.0017(13)
O11 0.0254(19) 0.0223(19) 0.0203(18) 0.0032(14) -0.0042(14) -0.0069(15)
O12 0.0228(18) 0.0155(17) 0.0134(16) 0.0011(13) -0.0005(13) 0.0033(14)
O13 0.0205(18) 0.0250(19) 0.0156(17) -0.0003(14) 0.0012(14) 0.0039(15)
O14 0.0246(19) 0.0256(19) 0.0213(18) -0.0041(15) 0.0032(14) -0.0009(16)
O15 0.0213(18) 0.0113(16) 0.0252(18) 0.0001(14) 0.0015(14) 0.0033(14)
O16 0.0242(19) 0.0181(18) 0.032(2) 0.0036(15) 0.0010(15) 0.0020(15)
O17 0.0179(17) 0.0122(16) 0.0242(18) -0.0011(14) 0.0001(14) -0.0012(13)
O18 0.0218(18) 0.0188(18) 0.0235(18) -0.0024(14) 0.0010(14) -0.0002(15)
O19 0.0217(18) 0.0162(17) 0.0185(17) 0.0022(14) 0.0058(14) 0.0017(14)
O21 0.036(2) 0.0145(18) 0.031(2) -0.0027(15) 0.0068(17) -0.0035(16)
O20 0.032(2) 0.0154(18) 0.031(2) 0.0030(15) 0.0085(16) -0.0006(15)
O22 0.030(2) 0.0191(18) 0.027(2) -0.0020(15) 0.0023(16) -0.0048(16)
O23 0.0261(19) 0.0246(19) 0.0250(19) 0.0027(16) 0.0015(15) -0.0016(16)
O24 0.035(2) 0.023(2) 0.028(2) 0.0073(16) 0.0038(16) -0.0024(17)
C1 0.018(2) 0.015(2) 0.026(3) -0.003(2) 0.000(2) -0.0021(19)
C2 0.030(3) 0.016(2) 0.033(3) -0.003(2) 0.001(2) -0.007(2)
C3 0.072(5) 0.048(4) 0.045(4) -0.023(3) 0.015(3) -0.034(4)
C4 0.034(3) 0.035(3) 0.046(4) -0.001(3) 0.006(3) -0.013(3)
C5 0.044(4) 0.021(3) 0.081(5) 0.009(3) -0.011(3) -0.004(3)
C6 0.019(2) 0.020(2) 0.022(2) 0.003(2) 0.0046(19) -0.001(2)
C7 0.023(2) 0.025(3) 0.020(2) 0.007(2) 0.0001(19) -0.002(2)
C8 0.043(3) 0.031(3) 0.026(3) 0.005(2) 0.002(2) -0.007(3)
C9 0.053(4) 0.026(3) 0.025(3) 0.005(2) -0.006(3) 0.000(3)
C10 0.030(3) 0.049(4) 0.033(3) 0.021(3) 0.005(2) 0.009(3)
C11 0.021(2) 0.018(2) 0.022(2) -0.0018(19) 0.0028(19) 0.0002(19)
C12 0.024(2) 0.013(2) 0.027(3) 0.0030(19) -0.002(2) 0.0046(19)
C13 0.032(3) 0.024(3) 0.036(3) 0.000(2) -0.005(2) 0.005(2)
C14 0.042(3) 0.026(3) 0.024(3) 0.004(2) -0.001(2) -0.001(3)
C15 0.038(3) 0.021(3) 0.024(3) 0.000(2) -0.006(2) 0.003(2)
C16 0.023(2) 0.018(2) 0.023(2) -0.003(2) 0.0057(19) 0.002(2)
C17 0.018(2) 0.019(2) 0.020(2) 0.0010(19) -0.0009(18) -0.0003(19)
C18 0.021(3) 0.029(3) 0.027(3) 0.007(2) -0.002(2) 0.004(2)
C19 0.025(3) 0.037(3) 0.038(3) 0.005(3) 0.004(2) -0.002(2)
C20 0.040(3) 0.031(3) 0.024(3) -0.003(2) -0.004(2) -0.001(3)
C21 0.024(2) 0.017(2) 0.016(2) -0.0030(19) 0.0022(19) 0.003(2)
C22 0.026(2) 0.026(3) 0.015(2) 0.004(2) -0.0012(19) -0.002(2)
C23 0.045(4) 0.051(4) 0.019(3) 0.012(3) -0.002(2) -0.011(3)
C24 0.025(3) 0.055(4) 0.031(3) 0.007(3) -0.008(2) 0.005(3)
C25 0.058(4) 0.033(3) 0.032(3) 0.001(3) -0.010(3) 0.003(3)
C26 0.031(3) 0.012(2) 0.021(2) 0.0046(19) 0.004(2) 0.001(2)
C27 0.032(3) 0.025(3) 0.018(2) 0.000(2) 0.010(2) 0.006(2)
C28 0.045(4) 0.030(3) 0.037(3) -0.005(2) 0.020(3) 0.007(3)
C29 0.025(3) 0.061(4) 0.034(3) -0.006(3) 0.006(2) 0.011(3)
C30 0.045(3) 0.028(3) 0.028(3) 0.003(2) 0.013(3) -0.003(3)
C31 0.023(3) 0.018(2) 0.023(2) 0.007(2) 0.001(2) 0.003(2)
C32 0.025(3) 0.014(2) 0.026(2) 0.0045(19) 0.002(2) 0.004(2)
C33 0.041(3) 0.027(3) 0.031(3) -0.004(2) 0.003(3) 0.007(3)
C34 0.045(3) 0.025(3) 0.032(3) 0.010(2) 0.009(3) 0.008(3)
C35 0.033(3) 0.025(3) 0.050(4) 0.002(3) -0.009(3) 0.007(2)
C36 0.030(3) 0.013(2) 0.019(2) 0.0020(19) 0.000(2) 0.004(2)
C37 0.022(2) 0.023(2) 0.022(2) 0.000(2) -0.0033(19) 0.000(2)
C38 0.023(3) 0.026(3) 0.031(3) 0.000(2) -0.005(2) 0.006(2)
C39 0.034(3) 0.041(4) 0.042(3) 0.009(3) 0.009(3) -0.004(3)
C40 0.032(3) 0.042(4) 0.043(3) -0.015(3) 0.000(3) -0.004(3)
C41 0.025(3) 0.017(2) 0.022(2) -0.005(2) 0.000(2) 0.003(2)
C42 0.029(3) 0.021(2) 0.024(2) -0.002(2) 0.011(2) 0.001(2)
C43A 0.052(4) 0.029(4) 0.054(4) 0.013(3) 0.029(3) 0.019(3)
C44A 0.039(4) 0.076(6) 0.037(4) -0.026(4) -0.001(3) 0.007(4)
C45A 0.035(4) 0.031(3) 0.046(4) -0.002(3) 0.019(3) 0.001(3)
C46 0.018(2) 0.017(2) 0.031(3) -0.004(2) -0.002(2) -0.0006(19)
C47A 0.034(3) 0.012(3) 0.028(4) -0.002(3) 0.004(3) -0.008(3)
C48A 0.045(5) 0.031(4) 0.043(4) -0.006(4) -0.008(4) -0.010(4)
C49A 0.044(5) 0.016(4) 0.055(5) 0.002(4) 0.003(4) 0.001(3)
C50A 0.056(5) 0.040(5) 0.047(5) -0.012(4) 0.020(4) -0.025(4)
C51 0.040(3) 0.023(3) 0.022(3) 0.004(2) 0.007(2) -0.007(2)
C52 0.029(3) 0.031(3) 0.035(3) 0.001(2) 0.001(2) -0.003(2)
C53 0.029(3) 0.051(4) 0.042(3) 0.016(3) 0.006(3) -0.006(3)
C54 0.036(3) 0.030(3) 0.030(3) 0.000(2) 0.011(2) -0.016(2)
C55 0.038(3) 0.032(3) 0.043(4) 0.004(3) 0.013(3) -0.004(3)
C56 0.055(4) 0.048(4) 0.067(5) 0.028(4) 0.002(4) -0.018(3)

loop_
_atom_type_symbol
_atom_type_description
_atom_type_scat_dispersion_real
_atom_type_scat_dispersion_imag
_atom_type_scat_source
C C 0.0033 0.0016 'International Tables Vol C Tables 4.2.6.8 and 6.1.1.4'
H H 0.0000 0.0000 'International Tables Vol C Tables 4.2.6.8 and 6.1.1.4'
O O 0.0106 0.0060 'International Tables Vol C Tables 4.2.6.8 and 6.1.1.4'
Cr Cr 0.3209 0.6236 'International Tables Vol C Tables 4.2.6.8 and 6.1.1.4'
Co Co 0.3494 0.9721 'International Tables Vol C Tables 4.2.6.8 and 6.1.1.4'

loop_
_geom_angle_atom_site_label_1
_geom_angle_atom_site_label_2
_geom_angle_atom_site_label_3
_geom_angle
O1 Co1 O3 111.80(13)
O1 Co1 O5 104.94(14)
O3 Co1 O5 104.48(14)
O1 Co1 O7 104.52(13)
O3 Co1 O7 92.73(14)
O5 Co1 O7 137.00(14)
O11 Co2 O9 162.30(14)
O11 Co2 O1 98.37(13)
O9 Co2 O1 96.27(13)
O11 Co2 O4 98.92(14)
O9 Co2 O4 89.08(14)
O1 Co2 O4 97.01(13)
O11 Co2 O23 84.01(13)
O9 Co2 O23 80.12(14)
O1 Co2 O23 171.60(13)
O4 Co2 O23 90.54(13)
O11 Co2 O13 89.87(12)
O9 Co2 O13 85.02(12)
O1 Co2 O13 72.73(11)
O4 Co2 O13 167.47(12)
O23 Co2 O13 99.30(12)
O2 Co3 O14 106.19(13)
O2 Co3 O21 109.37(14)
O14 Co3 O21 101.65(15)
O2 Co3 O18 105.08(13)
O14 Co3 O18 139.17(14)
O21 Co3 O18 91.99(15)
O2 Co4 O16 95.49(14)
O2 Co4 O20 100.02(13)
O16 Co4 O20 155.49(15)
O2 Co4 O22 98.81(13)
O16 Co4 O22 90.72(14)
O20 Co4 O22 105.40(15)
O2 Co4 O24 173.41(14)
O16 Co4 O24 79.61(14)
O20 Co4 O24 83.24(14)
O22 Co4 O24 85.73(14)
O2 Co4 O6 69.88(11)
O16 Co4 O6 80.09(13)
O20 Co4 O6 87.54(12)
O22 Co4 O6 164.42(12)
O24 Co4 O6 104.72(12)
O5 Co1' O1 133.9(8)
O5 Co1' O3 116.5(6)
O1 Co1' O3 107.0(6)
O5 Co1' C6 28.7(3)
O1 Co1' C6 105.6(6)
O3 Co1' C6 139.2(6)
O5 Co1' Cr1 96.5(7)
O1 Co1' Cr1 40.8(3)
O3 Co1' Cr1 129.5(5)
C6 Co1' Cr1 68.1(4)
O11 Co2' O1 124.2(7)
O11 Co2' O4 121.9(7)
O1 Co2' O4 102.6(5)
O11 Co2' C21 25.1(3)
O1 Co2' C21 99.0(5)
O4 Co2' C21 137.4(7)
O21 Co3' O14 128.0(8)
O21 Co3' O2 118.2(6)
O14 Co3' O2 113.0(6)
O20 Co4' O22 135.1(8)
O20 Co4' O2 110.5(6)
O22 Co4' O2 103.1(5)
O20 Co4' O24 86.7(5)
O22 Co4' O24 85.9(4)
O2 Co4' O24 140.4(7)
O2 Cr1 O1 83.48(13)
O2 Cr1 O15 94.74(13)
O1 Cr1 O15 172.71(13)
O2 Cr1 O10 173.50(13)
O1 Cr1 O10 95.51(13)
O15 Cr1 O10 87.04(13)
O2 Cr1 O6 87.64(13)
O1 Cr1 O6 96.13(13)
O15 Cr1 O6 90.85(13)
O10 Cr1 O6 86.08(13)
O2 Cr1 O13 96.39(13)
O1 Cr1 O13 85.63(13)
O15 Cr1 O13 87.54(14)
O10 Cr1 O13 89.93(13)
O6 Cr1 O13 175.78(14)
O2 Cr1 Co1' 102.1(3)
O1 Cr1 Co1' 39.3(3)
O15 Cr1 Co1' 147.7(3)
O10 Cr1 Co1' 73.5(3)
O6 Cr1 Co1' 62.9(3)
O13 Cr1 Co1' 117.2(3)
O1 Cr2 O2 83.60(13)
O1 Cr2 O12 95.37(13)
O2 Cr2 O12 89.42(13)
O1 Cr2 O8 94.01(13)
O2 Cr2 O8 176.31(14)
O12 Cr2 O8 88.00(13)
O1 Cr2 O19 89.45(13)
O2 Cr2 O19 95.68(13)
O12 Cr2 O19 173.35(14)
O8 Cr2 O19 87.09(13)
O1 Cr2 O17 175.85(13)
O2 Cr2 O17 93.23(13)
O12 Cr2 O17 87.24(13)
O8 Cr2 O17 89.29(13)
O19 Cr2 O17 88.21(13)
Co1' O1 Co2' 119.8(5)
Co1' O1 Cr2 115.7(4)
Co2' O1 Cr2 104.7(4)
Co1' O1 Cr1 99.9(5)
Co2' O1 Cr1 118.5(4)
Cr2 O1 Cr1 96.44(13)
Co1' O1 Co1 20.6(5)
Co2' O1 Co1 109.1(3)
Cr2 O1 Co1 105.30(14)
Cr1 O1 Co1 119.75(15)
Co1' O1 Co2 113.1(4)
Co2' O1 Co2 20.2(4)
Cr2 O1 Co2 122.25(15)
Cr1 O1 Co2 103.78(14)
Co1 O1 Co2 109.77(14)
Cr2 O2 Cr1 96.47(13)
Cr2 O2 Co3 102.07(14)
Cr1 O2 Co3 119.26(15)
Cr2 O2 Co4 120.87(15)
Cr1 O2 Co4 107.74(14)
Co3 O2 Co4 110.49(15)
Cr2 O2 Co3' 120.9(5)
Cr1 O2 Co3' 105.7(4)
Co3 O2 Co3' 20.6(4)
Co4 O2 Co3' 103.3(4)
Cr2 O2 Co4' 107.5(4)
Cr1 O2 Co4' 123.1(4)
Co3 O2 Co4' 105.2(3)
Co4 O2 Co4' 17.6(4)
Co3' O2 Co4' 104.4(5)
C1 O3 Co1 117.5(3)
C1 O3 Co1' 125.2(4)
Co1 O3 Co1' 18.5(4)
C1 O4 Co2' 136.8(5)
C1 O4 Co2 126.0(3)
Co2' O4 Co2 19.8(4)
C6 O5 Co1' 116.7(6)
C6 O5 Co1 127.2(3)
Co1' O5 Co1 16.4(5)
C6 O6 Cr1 132.3(3)
C6 O6 Co4 135.2(3)
Cr1 O6 Co4 84.96(11)
C11 O7 Co1 125.3(3)
C11 O8 Cr2 131.1(3)
C16 O9 Co2 129.7(3)
C16 O10 Cr1 131.2(3)
C21 O11 Co2' 123.6(5)
C21 O11 Co2 129.5(3)
Co2' O11 Co2 16.6(5)
C21 O12 Cr2 129.3(3)
C26 O13 Cr1 132.1(3)
C26 O13 Co2 133.3(3)
Cr1 O13 Co2 87.88(12)
C26 O14 Co3' 124.7(5)
C26 O14 Co3 126.8(3)
Co3' O14 Co3 20.9(5)
C31 O15 Cr1 129.7(3)
C31 O16 Co4 131.6(3)
C36 O17 Cr2 131.7(3)
C36 O18 Co3 122.9(3)
C41 O19 Cr2 128.8(3)
C46 O21 Co3' 128.0(5)
C46 O21 Co3 119.0(3)
Co3' O21 Co3 20.6(5)
C41 O20 Co4' 131.0(5)
C41 O20 Co4 128.4(3)
Co4' O20 Co4 16.1(5)
C46 O22 Co4' 138.5(5)
C46 O22 Co4 126.0(3)
Co4' O22 Co4 17.5(4)
C51 O23 Co2 137.6(4)
C54 O24 Co4 139.3(4)
C54 O24 Co4' 124.2(5)
Co4 O24 Co4' 15.6(3)
O3 C1 O4 125.8(4)
O3 C1 C2 118.2(4)
O4 C1 C2 116.0(4)
C3 C2 C4 110.3(5)
C3 C2 C1 112.5(5)
C4 C2 C1 107.1(4)
C3 C2 C5 110.6(5)
C4 C2 C5 107.0(5)
C1 C2 C5 109.2(4)
O6 C6 O5 124.7(4)
O6 C6 C7 116.7(4)
O5 C6 C7 118.5(4)
O6 C6 Co1' 90.3(4)
O5 C6 Co1' 34.7(3)
C7 C6 Co1' 151.7(4)
C9 C7 C8 111.5(4)
C9 C7 C6 111.8(4)
C8 C7 C6 109.4(4)
C9 C7 C10 110.7(5)
C8 C7 C10 107.8(5)
C6 C7 C10 105.4(4)
O7 C11 O8 124.4(4)
O7 C11 C12 119.7(4)
O8 C11 C12 115.9(4)
C11 C12 C14 107.5(4)
C11 C12 C13 109.8(4)
C14 C12 C13 110.4(4)
C11 C12 C15 109.2(4)
C14 C12 C15 109.2(4)
C13 C12 C15 110.7(4)
O9 C16 O10 124.5(5)
O9 C16 C17 118.1(4)
O10 C16 C17 117.3(4)
C16 C17 C20 107.4(4)
C16 C17 C18 111.6(4)
C20 C17 C18 110.3(4)
C16 C17 C19 109.3(4)
C20 C17 C19 108.8(4)
C18 C17 C19 109.4(4)
O11 C21 O12 123.2(4)
O11 C21 C22 119.4(4)
O12 C21 C22 117.4(4)
O11 C21 Co2' 31.3(3)
O12 C21 Co2' 92.3(4)
C22 C21 Co2' 149.8(4)
C25 C22 C21 108.6(4)
C25 C22 C23 111.2(5)
C21 C22 C23 110.7(4)
C25 C22 C24 108.5(5)
C21 C22 C24 107.4(4)
C23 C22 C24 110.4(5)
O14 C26 O13 124.6(5)
O14 C26 C27 118.9(4)
O13 C26 C27 116.5(4)
C29 C27 C28 111.3(5)
C29 C27 C30 110.7(5)
C28 C27 C30 109.2(4)
C29 C27 C26 110.9(4)
C28 C27 C26 108.2(4)
C30 C27 C26 106.4(4)
O16 C31 O15 125.5(5)
O16 C31 C32 118.6(4)
O15 C31 C32 115.8(4)
C33 C32 C34 110.3(5)
C33 C32 C35 111.0(5)
C34 C32 C35 110.0(4)
C33 C32 C31 107.1(4)
C34 C32 C31 108.9(4)
C35 C32 C31 109.5(4)
O17 C36 O18 125.1(5)
O17 C36 C37 116.7(4)
O18 C36 C37 118.2(4)
C40 C37 C39 110.5(5)
C40 C37 C38 110.4(4)
C39 C37 C38 109.8(4)
C40 C37 C36 110.9(4)
C39 C37 C36 107.0(4)
C38 C37 C36 108.2(4)
O20 C41 O19 124.6(5)
O20 C41 C42 119.8(4)
O19 C41 C42 115.6(4)
C44B C42 C44A 143.3(19)
C44B C42 C45B 113.4(13)
C44A C42 C45B 41.5(14)
C44B C42 C43B 113.0(13)
C44A C42 C43B 70.6(14)
C45B C42 C43B 110.2(12)
C44B C42 C43A 42.2(15)
C44A C42 C43A 111.1(5)
C45B C42 C43A 72.6(15)
C43B C42 C43A 141.1(18)
C44B C42 C45A 70.7(15)
C44A C42 C45A 110.2(5)
C45B C42 C45A 139.4(18)
C43B C42 C45A 43.4(14)
C43A C42 C45A 108.5(5)
C44B C42 C41 105.1(19)
C44A C42 C41 108.5(4)
C45B C42 C41 107.8(18)
C43B C42 C41 106.9(18)
C43A C42 C41 108.8(4)
C45A C42 C41 109.8(4)
O21 C46 O22 124.2(5)
O21 C46 C47B 125.9(7)
O22 C46 C47B 109.9(7)
O21 C46 C47A 114.3(5)
O22 C46 C47A 121.4(5)
C47B C46 C47A 13.0(7)
C50A C47A C49A 111.3(7)
C50A C47A C46 109.8(6)
C49A C47A C46 108.3(6)
C50A C47A C48A 110.0(7)
C49A C47A C48A 107.2(6)
C46 C47A C48A 110.3(6)
C50B C47B C49B 110.3(13)
C50B C47B C48B 110.3(13)
C49B C47B C48B 109.6(13)
C50B C47B C46 106.1(14)
C49B C47B C46 107.6(15)
C48B C47B C46 112.8(14)
O23 C51 C52 122.9(5)
O23 C51 C53 118.8(5)
C52 C51 C53 118.2(5)
O24 C54 C55 123.0(5)
O24 C54 C56 118.4(6)
C55 C54 C56 118.6(5)

loop_
_geom_bond_atom_site_label_1
_geom_bond_atom_site_label_2
_geom_bond_distance
Co1 O1 1.956(3)
Co1 O3 1.984(3)
Co1 O5 1.992(3)
Co1 O7 1.998(3)
Co2 O11 2.028(3)
Co2 O9 2.031(4)
Co2 O1 2.034(3)
Co2 O4 2.069(3)
Co2 O23 2.187(3)
Co2 O13 2.472(4)
Co3 O2 1.958(3)
Co3 O14 1.994(3)
Co3 O21 1.997(3)
Co3 O18 2.009(3)
Co4 O2 2.009(3)
Co4 O16 2.022(4)
Co4 O20 2.036(4)
Co4 O22 2.075(4)
Co4 O24 2.156(3)
Co4 O6 2.670(3)
Co1' O5 1.510(13)
Co1' O1 1.888(11)
Co1' O3 2.164(12)
Co1' C6 2.371(15)
Co1' Cr1 2.935(13)
Co2' O11 1.544(12)
Co2' O1 1.929(10)
Co2' O4 2.008(11)
Co2' C21 2.478(13)
Co3' O21 1.707(12)
Co3' O14 1.735(12)
Co3' O2 2.049(12)
Co4' O20 1.671(12)
Co4' O22 1.867(11)
Co4' O2 2.091(11)
Co4' O24 2.329(12)
Cr1 O2 1.945(3)
Cr1 O1 1.947(3)
Cr1 O15 1.988(3)
Cr1 O10 2.003(3)
Cr1 O6 2.003(3)
Cr1 O13 2.017(3)
Cr2 O1 1.943(3)
Cr2 O2 1.944(3)
Cr2 O12 1.989(3)
Cr2 O8 1.994(3)
Cr2 O19 1.997(3)
Cr2 O17 2.005(3)
O3 C1 1.259(6)
O4 C1 1.261(6)
O5 C6 1.272(6)
O6 C6 1.269(6)
O7 C11 1.268(6)
O8 C11 1.285(6)
O9 C16 1.259(6)
O10 C16 1.273(6)
O11 C21 1.263(6)
O12 C21 1.270(6)
O13 C26 1.278(6)
O14 C26 1.253(6)
O15 C31 1.265(6)
O16 C31 1.251(6)
O17 C36 1.250(6)
O18 C36 1.275(6)
O19 C41 1.274(6)
O21 C46 1.260(6)
O20 C41 1.250(6)
O22 C46 1.271(6)
O23 C51 1.230(6)
O24 C54 1.220(6)
C1 C2 1.543(7)
C2 C3 1.504(8)
C2 C4 1.542(8)
C2 C5 1.546(8)
C6 C7 1.544(7)
C7 C9 1.500(7)
C7 C8 1.539(7)
C7 C10 1.549(7)
C11 C12 1.527(7)
C12 C14 1.533(7)
C12 C13 1.538(7)
C12 C15 1.542(7)
C16 C17 1.523(7)
C17 C20 1.533(7)
C17 C18 1.534(7)
C17 C19 1.546(7)
C21 C22 1.530(6)
C22 C25 1.526(7)
C22 C23 1.533(7)
C22 C24 1.538(7)
C26 C27 1.554(7)
C27 C29 1.511(8)
C27 C28 1.531(7)
C27 C30 1.538(7)
C31 C32 1.550(7)
C32 C33 1.514(7)
C32 C34 1.530(7)
C32 C35 1.531(7)
C36 C37 1.539(7)
C37 C40 1.521(7)
C37 C39 1.530(7)
C37 C38 1.534(7)
C41 C42 1.548(7)
C42 C44B 1.489(14)
C42 C44A 1.506(7)
C42 C45B 1.518(14)
C42 C43B 1.520(14)
C42 C43A 1.529(7)
C42 C45A 1.542(7)
C46 C47B 1.54(3)
C46 C47A 1.544(10)
C47A C50A 1.515(9)
C47A C49A 1.529(9)
C47A C48A 1.546(9)
C47B C50B 1.523(14)
C47B C49B 1.524(14)
C47B C48B 1.531(14)
C51 C52 1.477(7)
C51 C53 1.497(8)
C54 C55 1.484(8)
C54 C56 1.497(8)
